data_7014265
loop_
_publ_author_name
'Talukder, Pritha'
'Datta, Amitabha'
'Mitra, Samiran'
'Rosair, Georgina'
'El Fallah, M. Salah'
'Ribas, Joan'

_publ_section_title
;
 End-to-end single cyanato and thiocyanato bridged Cu(II) polymers with
 a new tridentate Schiff base ligand: crystal structure and magnetic
 properties.
;
_journal_issue 24
_journal_name_full 'Dalton transactions (Cambridge, England : 2003)'
_journal_page_first 4161
_journal_page_last 4167
_journal_paper_doi 10.1039/b413084g
_journal_year 2004
_chemical_formula_sum 'C15 H19 Cu N3 O S'
_chemical_formula_weight 352.93
_chemical_name_systematic
;
?
;
_space_group_IT_number 14
_symmetry_cell_setting monoclinic
_symmetry_space_group_name_Hall '-P 2yn'
_symmetry_space_group_name_H-M 'P 1 21/n 1'
_atom_sites_solution_hydrogens geom
_atom_sites_solution_primary direct
_atom_sites_solution_secondary difmap
_audit_creation_method SHELXL-97
_cell_angle_alpha 90.00
_cell_angle_beta 91.140(10)
_cell_angle_gamma 90.00
_cell_formula_units_Z 4
_cell_length_a 11.1950(10)
_cell_length_b 8.302(3)
_cell_length_c 17.262(2)
_cell_measurement_reflns_used 30
_cell_measurement_temperature 100(2)
_cell_measurement_theta_max 18.49
_cell_measurement_theta_min 2.35
_cell_volume 1604.0(6)
_computing_cell_refinement 'Bruker XSCANS'
_computing_data_collection 'Bruker XSCANS'
_computing_data_reduction 'Bruker SHELXTL'
_computing_molecular_graphics 'Bruker SHELXTL'
_computing_publication_material 'Bruker SHELXTL'
_computing_structure_refinement 'SHELXL-97 (Sheldrick, 1997)'
_computing_structure_solution 'SHELXS-97 (Sheldrick, 1990)'
_diffrn_ambient_temperature 100(2)
_diffrn_measured_fraction_theta_full 1.000
_diffrn_measured_fraction_theta_max 1.000
_diffrn_measurement_device_type 'Bruker P4'
_diffrn_measurement_method '\w scans'
_diffrn_radiation_monochromator graphite
_diffrn_radiation_source 'fine-focus sealed tube'
_diffrn_radiation_type MoK\a
_diffrn_radiation_wavelength 0.71073
_diffrn_reflns_av_R_equivalents 0.0487
_diffrn_reflns_av_sigmaI/netI 0.0586
_diffrn_reflns_limit_h_max 1
_diffrn_reflns_limit_h_min -13
_diffrn_reflns_limit_k_max 1
_diffrn_reflns_limit_k_min -9
_diffrn_reflns_limit_l_max 20
_diffrn_reflns_limit_l_min -20
_diffrn_reflns_number 3787
_diffrn_reflns_theta_full 24.99
_diffrn_reflns_theta_max 24.99
_diffrn_reflns_theta_min 2.15
_diffrn_standards_decay_% 0
_diffrn_standards_interval_count 97
_diffrn_standards_number 3
_exptl_absorpt_coefficient_mu 1.493
_exptl_absorpt_correction_T_max 0.5976
_exptl_absorpt_correction_T_min 0.5412
_exptl_absorpt_correction_type psi-scan
_exptl_absorpt_process_details 'North et al., 1968'
_exptl_crystal_colour Blue
_exptl_crystal_density_diffrn 1.461
_exptl_crystal_density_method 'not measured'
_exptl_crystal_description Plate
_exptl_crystal_F_000 732
_exptl_crystal_size_max 0.60
_exptl_crystal_size_mid 0.40
_exptl_crystal_size_min 0.05
_refine_diff_density_max 0.579
_refine_diff_density_min -0.544
_refine_diff_density_rms 0.086
_refine_ls_extinction_method none
_refine_ls_goodness_of_fit_ref 1.034
_refine_ls_hydrogen_treatment mixed
_refine_ls_matrix_type full
_refine_ls_number_parameters 193
_refine_ls_number_reflns 2829
_refine_ls_number_restraints 0
_refine_ls_restrained_S_all 1.034
_refine_ls_R_factor_all 0.0456
_refine_ls_R_factor_gt 0.0353
_refine_ls_shift/su_max 0.001
_refine_ls_shift/su_mean 0.000
_refine_ls_structure_factor_coef Fsqd
_refine_ls_weighting_details 'calc w=1/[\s^2^(Fo^2^)+(0.0413P)^2^+0.8198P] where P=(Fo^2^+2Fc^2^)/3'
_refine_ls_weighting_scheme calc
_refine_ls_wR_factor_gt 0.0870
_refine_ls_wR_factor_ref 0.0922
_reflns_number_gt 2391
_reflns_number_total 2829
_reflns_threshold_expression >2sigma(I)
_cod_data_source_file b413084g.txt
_cod_data_source_block sm56a
_cod_depositor_comments
;
The following automatic conversions were performed:
'_symmetry_cell_setting' value 'Monoclinic' changed to 'monoclinic'
according to '/home/saulius/struct/CIF-dictionaries/cif_core.dic'
dictionary named 'cif_core.dic' version 2.4.1 from 2010-06-29.

Automatic conversion script
Id: cif_fix_enum 1527 2010-12-29 10:47:43Z saulius 
;
_cod_original_sg_symbol_H-M P2(1)/n
_cod_database_code 7014265

loop_
_symmetry_equiv_pos_as_xyz
'x, y, z'
'-x+1/2, y+1/2, -z+1/2'
'-x, -y, -z'
'x-1/2, -y-1/2, z-1/2'

loop_
_atom_site_label
_atom_site_type_symbol
_atom_site_fract_x
_atom_site_fract_y
_atom_site_fract_z
_atom_site_U_iso_or_equiv
_atom_site_adp_type
_atom_site_occupancy
_atom_site_symmetry_multiplicity
_atom_site_calc_flag
_atom_site_refinement_flags
_atom_site_disorder_assembly
_atom_site_disorder_group
Cu1 Cu 0.66455(3) 0.16908(4) 0.624650(17) 0.01356(13) Uani 1 1 d . . .
O1 O 0.50667(17) 0.2409(3) 0.64819(10) 0.0180(4) Uani 1 1 d . . .
N1 N 0.6862(2) 0.0999(3) 0.73222(14) 0.0215(6) Uani 1 1 d . . .
S1 S 0.73985(7) -0.01878(9) 0.88049(4) 0.01891(19) Uani 1 1 d . . .
C111 C 0.7078(2) 0.0485(3) 0.79353(15) 0.0146(6) Uani 1 1 d . . .
C1 C 0.4312(2) 0.2999(3) 0.59845(15) 0.0141(6) Uani 1 1 d . . .
C2 C 0.3247(3) 0.3810(3) 0.63271(15) 0.0137(6) Uani 1 1 d . . .
C3 C 0.3316(3) 0.4319(4) 0.70996(15) 0.0172(6) Uani 1 1 d . . .
H3 H 0.4006 0.4119 0.7393 0.021 Uiso 1 1 calc R . .
C4 C 0.2369(3) 0.5118(4) 0.74322(17) 0.0225(7) Uani 1 1 d . . .
H4 H 0.2438 0.5465 0.7943 0.027 Uiso 1 1 calc R . .
C5 C 0.1324(3) 0.5408(4) 0.70157(17) 0.0236(7) Uani 1 1 d . . .
H5 H 0.0690 0.5940 0.7244 0.028 Uiso 1 1 calc R . .
C6 C 0.1235(3) 0.4889(4) 0.62477(18) 0.0222(7) Uani 1 1 d . . .
H6 H 0.0534 0.5071 0.5963 0.027 Uiso 1 1 calc R . .
C7 C 0.2183(3) 0.4105(4) 0.59054(16) 0.0179(6) Uani 1 1 d . . .
H7 H 0.2113 0.3772 0.5392 0.022 Uiso 1 1 calc R . .
C8 C 0.4423(2) 0.2945(3) 0.51854(16) 0.0144(6) Uani 1 1 d . . .
H8 H 0.3803 0.3390 0.4889 0.017 Uiso 1 1 calc R . .
C9 C 0.5394(3) 0.2273(3) 0.47773(15) 0.0141(6) Uani 1 1 d . . .
C10 C 0.5266(3) 0.2187(4) 0.39078(15) 0.0186(6) Uani 1 1 d . . .
H10A H 0.5881 0.2820 0.3676 0.028 Uiso 1 1 calc R . .
H10B H 0.4498 0.2599 0.3750 0.028 Uiso 1 1 calc R . .
H10C H 0.5336 0.1087 0.3743 0.028 Uiso 1 1 calc R . .
N10 N 0.6374(2) 0.1762(3) 0.51312(12) 0.0133(5) Uani 1 1 d . . .
C11 C 0.7361(3) 0.1121(4) 0.46800(15) 0.0175(6) Uani 1 1 d . . .
H11A H 0.7434 0.1717 0.4200 0.021 Uiso 1 1 calc R . .
H11B H 0.7220 -0.0003 0.4555 0.021 Uiso 1 1 calc R . .
C12 C 0.8498(3) 0.1293(4) 0.51732(15) 0.0179(6) Uani 1 1 d . . .
H12A H 0.9134 0.0669 0.4946 0.021 Uiso 1 1 calc R . .
H12B H 0.8744 0.2414 0.5185 0.021 Uiso 1 1 calc R . .
C13 C 0.8182(3) -0.1050(4) 0.59996(18) 0.0223(7) Uani 1 1 d . . .
H13A H 0.8899 -0.1533 0.5810 0.033 Uiso 1 1 calc R . .
H13B H 0.7514 -0.1381 0.5681 0.033 Uiso 1 1 calc R . .
H13C H 0.8062 -0.1388 0.6524 0.033 Uiso 1 1 calc R . .
N13 N 0.8295(2) 0.0726(3) 0.59732(13) 0.0156(5) Uani 1 1 d . . .
C14 C 0.9314(3) 0.1206(4) 0.64832(17) 0.0212(6) Uani 1 1 d . . .
H14A H 1.0037 0.0742 0.6293 0.032 Uiso 1 1 calc R . .
H14B H 0.9183 0.0827 0.7000 0.032 Uiso 1 1 calc R . .
H14C H 0.9384 0.2358 0.6487 0.032 Uiso 1 1 calc R . .

loop_
_atom_site_aniso_label
_atom_site_aniso_U_11
_atom_site_aniso_U_22
_atom_site_aniso_U_33
_atom_site_aniso_U_23
_atom_site_aniso_U_13
_atom_site_aniso_U_12
Cu1 0.0138(2) 0.0169(2) 0.01005(18) 0.00138(13) 0.00157(12) 0.00296(14)
O1 0.0169(10) 0.0257(12) 0.0114(9) 0.0024(8) 0.0023(8) 0.0056(9)
N1 0.0207(13) 0.0273(15) 0.0165(12) 0.0035(11) 0.0012(10) 0.0058(11)
S1 0.0300(4) 0.0145(4) 0.0121(3) 0.0012(3) -0.0034(3) -0.0007(3)
C111 0.0114(13) 0.0158(14) 0.0166(14) -0.0022(12) 0.0022(11) 0.0022(11)
C1 0.0140(14) 0.0129(14) 0.0154(13) 0.0000(11) 0.0005(11) -0.0025(11)
C2 0.0150(14) 0.0105(13) 0.0158(13) 0.0008(11) 0.0045(11) -0.0025(11)
C3 0.0202(15) 0.0159(15) 0.0156(13) 0.0026(12) 0.0024(12) -0.0019(12)
C4 0.0296(17) 0.0200(16) 0.0181(14) -0.0015(12) 0.0100(12) 0.0029(14)
C5 0.0268(16) 0.0177(15) 0.0270(15) 0.0029(13) 0.0166(13) 0.0020(13)
C6 0.0149(14) 0.0199(16) 0.0319(16) 0.0016(13) 0.0013(12) 0.0011(12)
C7 0.0172(14) 0.0194(15) 0.0172(13) -0.0006(12) 0.0031(11) -0.0014(12)
C8 0.0132(13) 0.0156(14) 0.0142(12) -0.0001(11) -0.0023(10) 0.0008(11)
C9 0.0178(14) 0.0116(13) 0.0129(13) 0.0022(11) 0.0010(11) -0.0045(11)
C10 0.0184(15) 0.0257(16) 0.0119(13) 0.0000(12) 0.0014(11) 0.0039(13)
N10 0.0127(11) 0.0158(12) 0.0115(10) -0.0018(9) 0.0026(9) -0.0003(10)
C11 0.0173(15) 0.0195(15) 0.0159(13) 0.0001(12) 0.0043(11) 0.0036(12)
C12 0.0180(15) 0.0187(15) 0.0170(13) 0.0017(12) 0.0046(11) 0.0027(12)
C13 0.0255(17) 0.0142(15) 0.0274(15) 0.0012(13) 0.0034(13) 0.0028(13)
N13 0.0161(12) 0.0138(13) 0.0170(11) 0.0007(10) 0.0013(10) 0.0018(10)
C14 0.0163(15) 0.0227(16) 0.0244(15) 0.0019(13) -0.0020(12) 0.0027(12)

loop_
_atom_type_symbol
_atom_type_description
_atom_type_scat_dispersion_real
_atom_type_scat_dispersion_imag
_atom_type_scat_source
C C 0.0033 0.0016 'International Tables Vol C Tables 4.2.6.8 and 6.1.1.4'
H H 0.0000 0.0000 'International Tables Vol C Tables 4.2.6.8 and 6.1.1.4'
O O 0.0106 0.0060 'International Tables Vol C Tables 4.2.6.8 and 6.1.1.4'
Cu Cu 0.3201 1.2651 'International Tables Vol C Tables 4.2.6.8 and 6.1.1.4'
S S 0.1246 0.1234 'International Tables Vol C Tables 4.2.6.8 and 6.1.1.4'
N N 0.0061 0.0033 'International Tables Vol C Tables 4.2.6.8 and 6.1.1.4'

loop_
_geom_angle_atom_site_label_1
_geom_angle_atom_site_label_2
_geom_angle_atom_site_label_3
_geom_angle
_geom_angle_site_symmetry_1
_geom_angle_site_symmetry_3
_geom_angle_publ_flag
O1 Cu1 N10 94.22(9) . . ?
O1 Cu1 N1 89.28(9) . . ?
N10 Cu1 N1 164.57(11) . . ?
O1 Cu1 N13 175.25(10) . . ?
N10 Cu1 N13 84.79(9) . . ?
N1 Cu1 N13 90.48(10) . . ?
O1 Cu1 S1 94.20(7) . 2_656 ?
N10 Cu1 S1 89.59(7) . 2_656 ?
N1 Cu1 S1 105.15(9) . 2_656 ?
N13 Cu1 S1 90.44(7) . 2_656 ?
C1 O1 Cu1 124.88(17) . . ?
C111 N1 Cu1 173.2(2) . . ?
C111 S1 Cu1 111.31(10) . 2_646 ?
N1 C111 S1 178.4(3) . . ?
O1 C1 C8 125.4(3) . . ?
O1 C1 C2 115.0(2) . . ?
C8 C1 C2 119.6(2) . . ?
C3 C2 C7 118.1(3) . . ?
C3 C2 C1 118.8(2) . . ?
C7 C2 C1 123.1(2) . . ?
C4 C3 C2 120.8(3) . . ?
C4 C3 H3 119.6 . . ?
C2 C3 H3 119.6 . . ?
C5 C4 C3 121.0(3) . . ?
C5 C4 H4 119.5 . . ?
C3 C4 H4 119.5 . . ?
C4 C5 C6 119.0(3) . . ?
C4 C5 H5 120.5 . . ?
C6 C5 H5 120.5 . . ?
C7 C6 C5 120.6(3) . . ?
C7 C6 H6 119.7 . . ?
C5 C6 H6 119.7 . . ?
C6 C7 C2 120.6(3) . . ?
C6 C7 H7 119.7 . . ?
C2 C7 H7 119.7 . . ?
C1 C8 C9 126.1(3) . . ?
C1 C8 H8 116.9 . . ?
C9 C8 H8 116.9 . . ?
N10 C9 C8 122.4(2) . . ?
N10 C9 C10 120.7(3) . . ?
C8 C9 C10 116.9(2) . . ?
C9 C10 H10A 109.5 . . ?
C9 C10 H10B 109.5 . . ?
H10A C10 H10B 109.5 . . ?
C9 C10 H10C 109.5 . . ?
H10A C10 H10C 109.5 . . ?
H10B C10 H10C 109.5 . . ?
C9 N10 C11 120.1(2) . . ?
C9 N10 Cu1 125.64(19) . . ?
C11 N10 Cu1 114.22(17) . . ?
N10 C11 C12 107.4(2) . . ?
N10 C11 H11A 110.2 . . ?
C12 C11 H11A 110.2 . . ?
N10 C11 H11B 110.2 . . ?
C12 C11 H11B 110.2 . . ?
H11A C11 H11B 108.5 . . ?
N13 C12 C11 110.4(2) . . ?
N13 C12 H12A 109.6 . . ?
C11 C12 H12A 109.6 . . ?
N13 C12 H12B 109.6 . . ?
C11 C12 H12B 109.6 . . ?
H12A C12 H12B 108.1 . . ?
N13 C13 H13A 109.5 . . ?
N13 C13 H13B 109.5 . . ?
H13A C13 H13B 109.5 . . ?
N13 C13 H13C 109.5 . . ?
H13A C13 H13C 109.5 . . ?
H13B C13 H13C 109.5 . . ?
C13 N13 C12 111.1(2) . . ?
C13 N13 C14 108.3(2) . . ?
C12 N13 C14 109.7(2) . . ?
C13 N13 Cu1 107.50(19) . . ?
C12 N13 Cu1 104.06(17) . . ?
C14 N13 Cu1 116.06(18) . . ?
N13 C14 H14A 109.5 . . ?
N13 C14 H14B 109.5 . . ?
H14A C14 H14B 109.5 . . ?
N13 C14 H14C 109.5 . . ?
H14A C14 H14C 109.5 . . ?
H14B C14 H14C 109.5 . . ?

loop_
_geom_bond_atom_site_label_1
_geom_bond_atom_site_label_2
_geom_bond_distance
_geom_bond_site_symmetry_2
_geom_bond_publ_flag
Cu1 O1 1.9166(19) . ?
Cu1 N10 1.944(2) . ?
Cu1 N1 1.954(2) . ?
Cu1 N13 2.076(2) . ?
Cu1 S1 2.8058(12) 2_656 ?
O1 C1 1.289(3) . ?
N1 C111 1.162(4) . ?
S1 C111 1.635(3) . ?
S1 Cu1 2.8058(12) 2_646 ?
C1 C8 1.388(4) . ?
C1 C2 1.501(4) . ?
C2 C3 1.400(4) . ?
C2 C7 1.406(4) . ?
C3 C4 1.385(4) . ?
C3 H3 0.9300 . ?
C4 C5 1.382(5) . ?
C4 H4 0.9300 . ?
C5 C6 1.396(4) . ?
C5 H5 0.9300 . ?
C6 C7 1.387(4) . ?
C6 H6 0.9300 . ?
C7 H7 0.9300 . ?
C8 C9 1.422(4) . ?
C8 H8 0.9300 . ?
C9 N10 1.314(4) . ?
C9 C10 1.507(4) . ?
C10 H10A 0.9600 . ?
C10 H10B 0.9600 . ?
C10 H10C 0.9600 . ?
N10 C11 1.466(3) . ?
C11 C12 1.524(4) . ?
C11 H11A 0.9700 . ?
C11 H11B 0.9700 . ?
C12 N13 1.481(3) . ?
C12 H12A 0.9700 . ?
C12 H12B 0.9700 . ?
C13 N13 1.481(4) . ?
C13 H13A 0.9600 . ?
C13 H13B 0.9600 . ?
C13 H13C 0.9600 . ?
N13 C14 1.482(4) . ?
C14 H14A 0.9600 . ?
C14 H14B 0.9600 . ?
C14 H14C 0.9600 . ?

loop_
_geom_torsion_atom_site_label_1
_geom_torsion_atom_site_label_2
_geom_torsion_atom_site_label_3
_geom_torsion_atom_site_label_4
_geom_torsion
_geom_torsion_site_symmetry_1
_geom_torsion_site_symmetry_2
_geom_torsion_site_symmetry_3
_geom_torsion_site_symmetry_4
_geom_torsion_publ_flag
N10 Cu1 O1 C1 -11.8(2) . . . . ?
N1 Cu1 O1 C1 -176.7(2) . . . . ?
N13 Cu1 O1 C1 -89.5(10) . . . . ?
S1 Cu1 O1 C1 78.1(2) 2_656 . . . ?
O1 Cu1 N1 C111 158(2) . . . . ?
N10 Cu1 N1 C111 54(2) . . . . ?
N13 Cu1 N1 C111 -18(2) . . . . ?
S1 Cu1 N1 C111 -108(2) 2_656 . . . ?
Cu1 N1 C111 S1 110(9) . . . . ?
Cu1 S1 C111 N1 -136(9) 2_646 . . . ?
Cu1 O1 C1 C8 12.4(4) . . . . ?
Cu1 O1 C1 C2 -167.01(18) . . . . ?
O1 C1 C2 C3 19.8(4) . . . . ?
C8 C1 C2 C3 -159.6(3) . . . . ?
O1 C1 C2 C7 -161.0(3) . . . . ?
C8 C1 C2 C7 19.5(4) . . . . ?
C7 C2 C3 C4 -1.2(4) . . . . ?
C1 C2 C3 C4 178.0(3) . . . . ?
C2 C3 C4 C5 1.2(5) . . . . ?
C3 C4 C5 C6 -0.3(5) . . . . ?
C4 C5 C6 C7 -0.5(5) . . . . ?
C5 C6 C7 C2 0.4(5) . . . . ?
C3 C2 C7 C6 0.4(4) . . . . ?
C1 C2 C7 C6 -178.7(3) . . . . ?
O1 C1 C8 C9 -1.7(5) . . . . ?
C2 C1 C8 C9 177.7(3) . . . . ?
C1 C8 C9 N10 -7.2(5) . . . . ?
C1 C8 C9 C10 173.6(3) . . . . ?
C8 C9 N10 C11 -178.3(3) . . . . ?
C10 C9 N10 C11 0.8(4) . . . . ?
C8 C9 N10 Cu1 4.1(4) . . . . ?
C10 C9 N10 Cu1 -176.7(2) . . . . ?
O1 Cu1 N10 C9 3.7(2) . . . . ?
N1 Cu1 N10 C9 106.4(4) . . . . ?
N13 Cu1 N10 C9 179.1(2) . . . . ?
S1 Cu1 N10 C9 -90.5(2) 2_656 . . . ?
O1 Cu1 N10 C11 -174.0(2) . . . . ?
N1 Cu1 N10 C11 -71.3(4) . . . . ?
N13 Cu1 N10 C11 1.4(2) . . . . ?
S1 Cu1 N10 C11 91.85(19) 2_656 . . . ?
C9 N10 C11 C12 156.8(3) . . . . ?
Cu1 N10 C11 C12 -25.4(3) . . . . ?
N10 C11 C12 N13 46.5(3) . . . . ?
C11 C12 N13 C13 71.8(3) . . . . ?
C11 C12 N13 C14 -168.4(2) . . . . ?
C11 C12 N13 Cu1 -43.6(3) . . . . ?
O1 Cu1 N13 C13 -16.5(11) . . . . ?
N10 Cu1 N13 C13 -94.61(19) . . . . ?
N1 Cu1 N13 C13 70.7(2) . . . . ?
S1 Cu1 N13 C13 175.84(18) 2_656 . . . ?
O1 Cu1 N13 C12 101.5(10) . . . . ?
N10 Cu1 N13 C12 23.32(18) . . . . ?
N1 Cu1 N13 C12 -171.39(19) . . . . ?
S1 Cu1 N13 C12 -66.23(17) 2_656 . . . ?
O1 Cu1 N13 C14 -137.9(9) . . . . ?
N10 Cu1 N13 C14 144.0(2) . . . . ?
N1 Cu1 N13 C14 -50.7(2) . . . . ?
S1 Cu1 N13 C14 54.43(19) 2_656 . . . ?
